data_4349560
loop_
_publ_author_name
'Yadav, Sunil'
'Kumar, Sushil'
'Gupta, Rajeev'

_publ_section_title
;
 Cobalt complexes of pyrrolecarboxamide ligands as catalysts in nitro
 reduction reactions: influence of electronic substituents on catalysis
 and mechanistic insights
;
_journal_issue 2
_journal_name_full 'Inorganic Chemistry Frontiers'
_journal_page_first 324
_journal_paper_doi 10.1039/C6QI00389C
_journal_volume 4
_journal_year 2017
_chemical_formula_moiety 'C16 H8 Cl2 Co N4 O2, C8 H20 N'
_chemical_formula_sum 'C24 H28 Cl2 Co N5 O2'
_chemical_formula_weight 548.34
_space_group_crystal_system orthorhombic
_space_group_IT_number 19
_space_group_name_Hall 'P 2ac 2ab'
_space_group_name_H-M_alt 'P 21 21 21'
_atom_sites_solution_hydrogens geom
_audit_creation_method SHELXL-2014/7
_audit_update_record
;
2016-01-04 deposited with the CCDC.
2016-12-09 downloaded from the CCDC.
;
_cell_angle_alpha 90
_cell_angle_beta 90
_cell_angle_gamma 90
_cell_formula_units_Z 4
_cell_length_a 12.4118(9)
_cell_length_b 13.9055(16)
_cell_length_c 13.9670(16)
_cell_measurement_reflns_used 4184
_cell_measurement_temperature 293(2)
_cell_measurement_theta_max 24.99
_cell_measurement_theta_min 3.26
_cell_volume 2410.6(4)
_computing_cell_refinement 'CrysAlisPro, Oxford Diffraction Ltd.,'
_computing_data_collection 'CrysAlisPro, Oxford Diffraction Ltd.,'
_computing_data_reduction 'CrysAlisPro, Oxford Diffraction Ltd.,'
_computing_molecular_graphics 'SHELXTL-2014/7 (Sheldrick, 2014)'
_computing_publication_material SHELXTL-2014/7
_computing_structure_refinement 'SHELXL-2014/7 (Sheldrick, 2014)'
_computing_structure_solution 'SHELXS-2014/7 (Sheldrick, 2014)'
_diffrn_ambient_temperature 293(2)
_diffrn_measured_fraction_theta_full 0.990
_diffrn_measured_fraction_theta_max 0.989
_diffrn_measurement_device_type 'Xcalibur, Ruby, Gemini'
_diffrn_measurement_method '\w scans'
_diffrn_radiation_type MoK\a
_diffrn_radiation_wavelength 0.71073
_diffrn_reflns_av_R_equivalents 0.0756
_diffrn_reflns_av_unetI/netI 0.0722
_diffrn_reflns_Laue_measured_fraction_full 0.990
_diffrn_reflns_Laue_measured_fraction_max 0.989
_diffrn_reflns_limit_h_max 14
_diffrn_reflns_limit_h_min -14
_diffrn_reflns_limit_k_max 16
_diffrn_reflns_limit_k_min -14
_diffrn_reflns_limit_l_max 14
_diffrn_reflns_limit_l_min -16
_diffrn_reflns_number 9844
_diffrn_reflns_point_group_measured_fraction_full 0.984
_diffrn_reflns_point_group_measured_fraction_max 0.984
_diffrn_reflns_theta_full 24.994
_diffrn_reflns_theta_max 24.993
_diffrn_reflns_theta_min 3.265
_diffrn_source 'fine-focus sealed tube'
_exptl_absorpt_coefficient_mu 0.966
_exptl_absorpt_correction_T_max 0.832
_exptl_absorpt_correction_T_min 0.801
_exptl_absorpt_correction_type multi-scan
_exptl_absorpt_process_details sadabs
_exptl_crystal_colour purple
_exptl_crystal_density_diffrn 1.511
_exptl_crystal_description cube
_exptl_crystal_F_000 1136
_exptl_crystal_size_max 0.230
_exptl_crystal_size_mid 0.220
_exptl_crystal_size_min 0.190
_refine_diff_density_max 1.540
_refine_diff_density_min -0.848
_refine_diff_density_rms 0.133
_refine_ls_abs_structure_details
;
 Flack x determined using 1407 quotients [(I+)-(I-)]/[(I+)+(I-)]
 (Parsons, Flack and Wagner, Acta Cryst. B69 (2013) 249-259).
;
_refine_ls_abs_structure_Flack 0.00(2)
_refine_ls_extinction_method none
_refine_ls_goodness_of_fit_ref 1.167
_refine_ls_hydrogen_treatment constr
_refine_ls_matrix_type full
_refine_ls_number_parameters 307
_refine_ls_number_reflns 4184
_refine_ls_number_restraints 0
_refine_ls_restrained_S_all 1.167
_refine_ls_R_factor_all 0.0919
_refine_ls_R_factor_gt 0.0835
_refine_ls_shift/su_max 0.011
_refine_ls_shift/su_mean 0.001
_refine_ls_structure_factor_coef Fsqd
_refine_ls_weighting_details 'w=1/[\s^2^(Fo^2^)+(0.0669P)^2^+17.2177P] where P=(Fo^2^+2Fc^2^)/3'
_refine_ls_weighting_scheme calc
_refine_ls_wR_factor_gt 0.2028
_refine_ls_wR_factor_ref 0.2060
_reflns_Friedel_coverage 0.751
_reflns_Friedel_fraction_full 0.977
_reflns_Friedel_fraction_max 0.977
_reflns_number_gt 3884
_reflns_number_total 4184
_reflns_threshold_expression 'I > 2\s(I)'
_cod_data_source_file c6qi00389c2.cif
_cod_data_source_block shelx
_cod_database_code 4349560
_shelx_shelxl_version_number 2014/7
_shelx_space_group_comment
;
The symmetry employed for this shelxl refinement is uniquely defined
by the following loop, which should always be used as a source of
symmetry information in preference to the above space-group names.
They are only intended as comments.
;
_shelx_estimated_absorpt_t_min 0.808
_shelx_estimated_absorpt_t_max 0.838
_exptl_absorpt_special_details
;
CrysAlisPro, Agilent Technologies,
Version 1.171.36.32 (release 02-08-2013 CrysAlis171 .NET)
(compiled Aug  2 2013,16:46:58)
Empirical absorption correction using spherical harmonics,
 implemented in SCALE3 ABSPACK scaling algorithm.
;

loop_
_space_group_symop_operation_xyz
'x, y, z'
'-x+1/2, -y, z+1/2'
'x+1/2, -y+1/2, -z'
'-x, y+1/2, -z+1/2'

loop_
_atom_site_label
_atom_site_type_symbol
_atom_site_fract_x
_atom_site_fract_y
_atom_site_fract_z
_atom_site_U_iso_or_equiv
_atom_site_adp_type
_atom_site_occupancy
_atom_site_site_symmetry_order
_atom_site_calc_flag
_atom_site_refinement_flags_posn
_atom_site_refinement_flags_adp
C1 C 0.3971(10) 0.7604(8) 0.8411(8) 0.023(3) Uani 1 1 d . .
H1 H 0.4358 0.7988 0.8835 0.028 Uiso 1 1 calc R U
C2 C 0.4203(9) 0.7485(9) 0.7464(10) 0.029(3) Uani 1 1 d . .
H2 H 0.4765 0.7774 0.7131 0.035 Uiso 1 1 calc R U
C3 C 0.3431(9) 0.6843(8) 0.7080(9) 0.025(3) Uani 1 1 d . .
H3 H 0.3388 0.6626 0.6451 0.030 Uiso 1 1 calc R U
C4 C 0.2759(9) 0.6604(9) 0.7820(7) 0.022(2) Uani 1 1 d . .
C5 C 0.1830(9) 0.5954(9) 0.7909(8) 0.021(3) Uani 1 1 d . .
C6 C 0.0751(8) 0.5334(8) 0.9277(9) 0.020(2) Uani 1 1 d . .
C7 C 0.0077(8) 0.4679(8) 0.8798(9) 0.019(2) Uani 1 1 d . .
H7 H 0.0119 0.4601 0.8137 0.023 Uiso 1 1 calc R U
C8 C -0.0657(9) 0.4147(8) 0.9341(10) 0.024(3) Uani 1 1 d . .
C9 C -0.0710(8) 0.4245(8) 1.0305(9) 0.020(2) Uani 1 1 d . .
C10 C -0.0046(8) 0.4896(8) 1.0810(8) 0.019(2) Uani 1 1 d . .
H10 H -0.0100 0.4974 1.1470 0.023 Uiso 1 1 calc R U
C11 C 0.0698(8) 0.5421(7) 1.0263(9) 0.019(2) Uani 1 1 d . .
C12 C 0.1689(9) 0.6248(9) 1.1575(9) 0.024(3) Uani 1 1 d . .
C13 C 0.2588(9) 0.6946(9) 1.1625(8) 0.024(3) Uani 1 1 d . .
C14 C 0.3169(9) 0.7340(9) 1.2347(8) 0.024(3) Uani 1 1 d . .
H14 H 0.3089 0.7220 1.2998 0.029 Uiso 1 1 calc R U
C15 C 0.3928(10) 0.7977(10) 1.1912(10) 0.034(3) Uani 1 1 d . .
H15 H 0.4438 0.8352 1.2227 0.040 Uiso 1 1 calc R U
C16 C 0.3763(10) 0.7933(9) 1.0956(9) 0.030(3) Uani 1 1 d . .
H16 H 0.4146 0.8288 1.0506 0.036 Uiso 1 1 calc R U
C17 C 0.5982(12) 0.6020(11) 1.1139(11) 0.041(3) Uani 1 1 d . .
H17A H 0.5771 0.6584 1.1489 0.062 Uiso 1 1 calc R U
H17B H 0.6203 0.5528 1.1580 0.062 Uiso 1 1 calc R U
H17C H 0.6570 0.6176 1.0721 0.062 Uiso 1 1 calc R U
C18 C 0.5033(10) 0.5659(9) 1.0550(10) 0.032(3) Uani 1 1 d . .
H18A H 0.4437 0.5522 1.0978 0.038 Uiso 1 1 calc R U
H18B H 0.4804 0.6168 1.0120 0.038 Uiso 1 1 calc R U
C19 C 0.6241(9) 0.4921(11) 0.9313(9) 0.034(3) Uani 1 1 d . .
H19A H 0.6876 0.4989 0.9711 0.041 Uiso 1 1 calc R U
H19B H 0.6337 0.4349 0.8925 0.041 Uiso 1 1 calc R U
C20 C 0.6181(13) 0.5777(12) 0.8655(11) 0.047(4) Uani 1 1 d . .
H20A H 0.6826 0.5811 0.8278 0.070 Uiso 1 1 calc R U
H20B H 0.5569 0.5711 0.8240 0.070 Uiso 1 1 calc R U
H20C H 0.6109 0.6353 0.9028 0.070 Uiso 1 1 calc R U
C21 C 0.3307(9) 0.4186(9) 0.9837(11) 0.034(3) Uani 1 1 d . .
H21A H 0.2742 0.4078 0.9380 0.050 Uiso 1 1 calc R U
H21B H 0.3477 0.3592 1.0154 0.050 Uiso 1 1 calc R U
H21C H 0.3073 0.4650 1.0301 0.050 Uiso 1 1 calc R U
C22 C 0.4287(9) 0.4555(10) 0.9332(8) 0.029(3) Uani 1 1 d . .
H22A H 0.4092 0.5142 0.8998 0.035 Uiso 1 1 calc R U
H22B H 0.4495 0.4087 0.8852 0.035 Uiso 1 1 calc R U
C23 C 0.5494(9) 0.3927(9) 1.0627(9) 0.024(3) Uani 1 1 d . .
H23A H 0.6117 0.4082 1.1016 0.029 Uiso 1 1 calc R U
H23B H 0.4884 0.3853 1.1055 0.029 Uiso 1 1 calc R U
C24 C 0.5696(9) 0.2974(8) 1.0134(10) 0.028(3) Uani 1 1 d . .
H24A H 0.5828 0.2487 1.0607 0.043 Uiso 1 1 calc R U
H24B H 0.5076 0.2801 0.9761 0.043 Uiso 1 1 calc R U
H24C H 0.6312 0.3030 0.9722 0.043 Uiso 1 1 calc R U
N1 N 0.3084(7) 0.7072(7) 0.8639(7) 0.020(2) Uani 1 1 d . .
N2 N 0.1535(7) 0.5929(7) 0.8863(7) 0.021(2) Uani 1 1 d . .
N3 N 0.1444(7) 0.6099(6) 1.0621(7) 0.0181(19) Uani 1 1 d . .
N4 N 0.2951(7) 0.7290(7) 1.0736(7) 0.024(2) Uani 1 1 d . .
N5 N 0.5272(7) 0.4766(8) 0.9963(6) 0.024(2) Uani 1 1 d . .
O1 O 0.1387(6) 0.5525(6) 0.7258(6) 0.029(2) Uani 1 1 d . .
O2 O 0.1240(7) 0.5900(6) 1.2264(6) 0.0292(19) Uani 1 1 d . .
Cl1 Cl -0.1485(2) 0.3337(2) 0.8733(2) 0.0282(6) Uani 1 1 d . .
Cl2 Cl -0.1607(2) 0.3568(2) 1.0997(2) 0.0294(7) Uani 1 1 d . .
Co1 Co 0.22879(11) 0.66778(11) 0.97152(11) 0.0205(4) Uani 1 1 d . .

loop_
_atom_site_aniso_label
_atom_site_aniso_U_11
_atom_site_aniso_U_22
_atom_site_aniso_U_33
_atom_site_aniso_U_23
_atom_site_aniso_U_13
_atom_site_aniso_U_12
C1 0.024(6) 0.023(6) 0.023(6) 0.005(5) -0.005(5) -0.010(5)
C2 0.021(6) 0.025(6) 0.042(8) 0.006(5) 0.005(6) -0.008(5)
C3 0.022(5) 0.022(6) 0.032(7) 0.000(5) -0.001(5) -0.004(5)
C4 0.015(5) 0.035(6) 0.015(5) -0.004(5) -0.001(4) 0.007(5)
C5 0.016(5) 0.033(7) 0.015(6) 0.000(5) 0.001(4) 0.006(5)
C6 0.014(5) 0.016(6) 0.031(7) 0.002(5) 0.003(5) 0.005(4)
C7 0.014(5) 0.025(6) 0.019(6) 0.001(5) 0.003(4) 0.002(4)
C8 0.013(5) 0.009(5) 0.049(8) 0.001(5) -0.001(5) 0.002(4)
C9 0.011(4) 0.025(6) 0.025(6) 0.002(5) 0.003(5) 0.002(4)
C10 0.014(5) 0.029(6) 0.014(6) 0.001(4) 0.003(4) -0.003(4)
C11 0.014(5) 0.014(5) 0.028(6) 0.002(5) -0.001(5) 0.003(4)
C12 0.016(5) 0.030(6) 0.025(6) 0.004(5) 0.002(5) 0.004(5)
C13 0.014(5) 0.040(7) 0.019(6) -0.006(5) 0.002(4) 0.005(5)
C14 0.023(5) 0.036(7) 0.013(6) -0.003(5) 0.004(5) -0.001(5)
C15 0.023(6) 0.043(8) 0.035(8) -0.005(6) 0.002(6) -0.013(6)
C16 0.027(6) 0.038(7) 0.025(7) -0.007(5) 0.004(5) -0.012(5)
C17 0.042(8) 0.045(9) 0.038(8) -0.005(7) -0.004(7) 0.000(6)
C18 0.027(6) 0.031(7) 0.037(8) -0.003(5) -0.004(6) 0.003(5)
C19 0.017(5) 0.063(9) 0.023(7) 0.006(6) 0.004(5) -0.002(6)
C20 0.043(8) 0.066(11) 0.031(8) 0.008(7) 0.007(7) -0.013(7)
C21 0.019(5) 0.032(7) 0.051(8) 0.001(6) -0.009(6) 0.003(5)
C22 0.023(6) 0.049(8) 0.014(6) -0.002(5) -0.006(5) 0.008(5)
C23 0.016(5) 0.034(7) 0.022(6) 0.006(5) -0.002(5) -0.001(5)
C24 0.020(5) 0.033(7) 0.033(7) 0.002(5) -0.007(5) -0.003(5)
N1 0.016(4) 0.022(5) 0.024(5) 0.000(4) 0.004(4) -0.008(4)
N2 0.010(4) 0.029(5) 0.025(5) 0.002(4) 0.002(4) -0.002(4)
N3 0.016(4) 0.017(5) 0.021(5) -0.001(4) -0.003(4) -0.007(4)
N4 0.016(5) 0.028(5) 0.029(6) 0.002(4) 0.001(4) -0.010(4)
N5 0.016(4) 0.042(6) 0.014(5) -0.002(4) 0.000(4) -0.001(4)
O1 0.019(4) 0.045(5) 0.022(4) -0.001(4) -0.003(4) -0.007(4)
O2 0.023(4) 0.042(5) 0.023(5) -0.001(4) 0.003(4) -0.004(4)
Cl1 0.0191(12) 0.0331(15) 0.0326(15) -0.0014(13) -0.0013(11) -0.0095(12)
Cl2 0.0169(12) 0.0400(18) 0.0312(16) 0.0045(12) 0.0026(12) -0.0082(11)
Co1 0.0147(6) 0.0262(8) 0.0205(8) -0.0007(7) 0.0013(6) -0.0032(6)

loop_
_atom_type_symbol
_atom_type_description
_atom_type_scat_dispersion_real
_atom_type_scat_dispersion_imag
_atom_type_scat_source
C C 0.0033 0.0016 'International Tables Vol C Tables 4.2.6.8 and 6.1.1.4'
H H 0.0000 0.0000 'International Tables Vol C Tables 4.2.6.8 and 6.1.1.4'
N N 0.0061 0.0033 'International Tables Vol C Tables 4.2.6.8 and 6.1.1.4'
O O 0.0106 0.0060 'International Tables Vol C Tables 4.2.6.8 and 6.1.1.4'
Cl Cl 0.1484 0.1585 'International Tables Vol C Tables 4.2.6.8 and 6.1.1.4'
Co Co 0.3494 0.9721 'International Tables Vol C Tables 4.2.6.8 and 6.1.1.4'

loop_
_geom_angle_atom_site_label_1
_geom_angle_atom_site_label_2
_geom_angle_atom_site_label_3
_geom_angle
N1 C1 C2 109.3(11)
N1 C1 H1 125.4
C2 C1 H1 125.4
C1 C2 C3 107.6(10)
C1 C2 H2 126.2
C3 C2 H2 126.2
C4 C3 C2 106.2(11)
C4 C3 H3 126.9
C2 C3 H3 126.9
C3 C4 N1 109.6(10)
C3 C4 C5 133.6(10)
N1 C4 C5 116.8(9)
O1 C5 N2 126.0(11)
O1 C5 C4 126.3(10)
N2 C5 C4 107.7(9)
C11 C6 N2 113.1(10)
C11 C6 C7 120.1(11)
N2 C6 C7 126.8(11)
C8 C7 C6 118.2(11)
C8 C7 H7 120.9
C6 C7 H7 120.9
C9 C8 C7 121.2(11)
C9 C8 Cl1 121.3(9)
C7 C8 Cl1 117.5(10)
C8 C9 C10 122.2(11)
C8 C9 Cl2 121.7(9)
C10 C9 Cl2 116.1(9)
C11 C10 C9 116.4(10)
C11 C10 H10 121.8
C9 C10 H10 121.8
C6 C11 C10 121.9(11)
C6 C11 N3 112.3(10)
C10 C11 N3 125.9(11)
O2 C12 N3 127.2(11)
O2 C12 C13 124.8(11)
N3 C12 C13 108.0(9)
C14 C13 N4 110.5(10)
C14 C13 C12 134.5(11)
N4 C13 C12 115.0(10)
C13 C14 C15 106.6(11)
C13 C14 H14 126.7
C15 C14 H14 126.7
C16 C15 C14 107.0(11)
C16 C15 H15 126.5
C14 C15 H15 126.5
C15 C16 N4 111.1(11)
C15 C16 H16 124.5
N4 C16 H16 124.5
C18 C17 H17A 109.5
C18 C17 H17B 109.5
H17A C17 H17B 109.5
C18 C17 H17C 109.5
H17A C17 H17C 109.5
H17B C17 H17C 109.5
N5 C18 C17 114.2(10)
N5 C18 H18A 108.7
C17 C18 H18A 108.7
N5 C18 H18B 108.7
C17 C18 H18B 108.7
H18A C18 H18B 107.6
C20 C19 N5 115.9(12)
C20 C19 H19A 108.3
N5 C19 H19A 108.3
C20 C19 H19B 108.3
N5 C19 H19B 108.3
H19A C19 H19B 107.4
C19 C20 H20A 109.5
C19 C20 H20B 109.5
H20A C20 H20B 109.5
C19 C20 H20C 109.5
H20A C20 H20C 109.5
H20B C20 H20C 109.5
C22 C21 H21A 109.5
C22 C21 H21B 109.5
H21A C21 H21B 109.5
C22 C21 H21C 109.5
H21A C21 H21C 109.5
H21B C21 H21C 109.5
C21 C22 N5 116.2(10)
C21 C22 H22A 108.2
N5 C22 H22A 108.2
C21 C22 H22B 108.2
N5 C22 H22B 108.2
H22A C22 H22B 107.4
C24 C23 N5 115.2(10)
C24 C23 H23A 108.5
N5 C23 H23A 108.5
C24 C23 H23B 108.5
N5 C23 H23B 108.5
H23A C23 H23B 107.5
C23 C24 H24A 109.5
C23 C24 H24B 109.5
H24A C24 H24B 109.5
C23 C24 H24C 109.5
H24A C24 H24C 109.5
H24B C24 H24C 109.5
C1 N1 C4 107.4(10)
C1 N1 Co1 140.2(9)
C4 N1 Co1 111.9(7)
C5 N2 C6 126.6(10)
C5 N2 Co1 118.4(8)
C6 N2 Co1 114.8(8)
C12 N3 C11 125.8(10)
C12 N3 Co1 118.4(7)
C11 N3 Co1 115.1(8)
C16 N4 C13 104.9(10)
C16 N4 Co1 142.4(9)
C13 N4 Co1 112.4(7)
C23 N5 C18 109.6(9)
C23 N5 C19 109.3(9)
C18 N5 C19 111.1(10)
C23 N5 C22 110.4(9)
C18 N5 C22 108.1(9)
C19 N5 C22 108.3(8)
N3 Co1 N2 84.7(4)
N3 Co1 N4 85.6(4)
N2 Co1 N4 170.0(4)
N3 Co1 N1 169.1(4)
N2 Co1 N1 85.1(4)
N4 Co1 N1 104.4(4)

loop_
_geom_bond_atom_site_label_1
_geom_bond_atom_site_label_2
_geom_bond_distance
C1 N1 1.365(14)
C1 C2 1.364(18)
C1 H1 0.9300
C2 C3 1.416(17)
C2 H2 0.9300
C3 C4 1.369(16)
C3 H3 0.9300
C4 N1 1.376(14)
C4 C5 1.471(16)
C5 O1 1.218(14)
C5 N2 1.383(14)
C6 C11 1.384(16)
C6 N2 1.402(14)
C6 C7 1.406(16)
C7 C8 1.397(16)
C7 H7 0.9300
C8 C9 1.355(17)
C8 Cl1 1.745(12)
C9 C10 1.413(16)
C9 Cl2 1.749(11)
C10 C11 1.403(15)
C10 H10 0.9300
C11 N3 1.413(14)
C12 O2 1.213(14)
C12 N3 1.382(15)
C12 C13 1.480(16)
C13 C14 1.356(16)
C13 N4 1.405(15)
C14 C15 1.429(17)
C14 H14 0.9300
C15 C16 1.353(18)
C15 H15 0.9300
C16 N4 1.383(15)
C16 H16 0.9300
C17 C18 1.522(18)
C17 H17A 0.9600
C17 H17B 0.9600
C17 H17C 0.9600
C18 N5 1.518(16)
C18 H18A 0.9700
C18 H18B 0.9700
C19 C20 1.50(2)
C19 N5 1.522(14)
C19 H19A 0.9700
C19 H19B 0.9700
C20 H20A 0.9600
C20 H20B 0.9600
C20 H20C 0.9600
C21 C22 1.496(17)
C21 H21A 0.9600
C21 H21B 0.9600
C21 H21C 0.9600
C22 N5 1.535(14)
C22 H22A 0.9700
C22 H22B 0.9700
C23 C24 1.514(17)
C23 N5 1.516(15)
C23 H23A 0.9700
C23 H23B 0.9700
C24 H24A 0.9600
C24 H24B 0.9600
C24 H24C 0.9600
N1 Co1 1.881(9)
N2 Co1 1.837(10)
N3 Co1 1.828(9)
N4 Co1 1.853(10)

loop_
_geom_torsion_atom_site_label_1
_geom_torsion_atom_site_label_2
_geom_torsion_atom_site_label_3
_geom_torsion_atom_site_label_4
_geom_torsion
N1 C1 C2 C3 -0.5(14)
C1 C2 C3 C4 0.2(14)
C2 C3 C4 N1 0.1(13)
C2 C3 C4 C5 -177.6(12)
C3 C4 C5 O1 -7(2)
N1 C4 C5 O1 175.2(11)
C3 C4 C5 N2 173.9(12)
N1 C4 C5 N2 -3.7(13)
C11 C6 C7 C8 1.7(16)
N2 C6 C7 C8 -180.0(10)
C6 C7 C8 C9 -1.1(16)
C6 C7 C8 Cl1 -179.9(8)
C7 C8 C9 C10 1.2(17)
Cl1 C8 C9 C10 -180.0(8)
C7 C8 C9 Cl2 -178.8(8)
Cl1 C8 C9 Cl2 0.0(14)
C8 C9 C10 C11 -1.9(16)
Cl2 C9 C10 C11 178.2(8)
N2 C6 C11 C10 179.0(9)
C7 C6 C11 C10 -2.5(16)
N2 C6 C11 N3 0.5(13)
C7 C6 C11 N3 179.0(9)
C9 C10 C11 C6 2.5(15)
C9 C10 C11 N3 -179.2(10)
O2 C12 C13 C14 3(2)
N3 C12 C13 C14 -178.4(13)
O2 C12 C13 N4 -177.1(11)
N3 C12 C13 N4 1.1(13)
N4 C13 C14 C15 0.9(14)
C12 C13 C14 C15 -179.5(13)
C13 C14 C15 C16 0.1(15)
C14 C15 C16 N4 -1.0(16)
C2 C1 N1 C4 0.6(13)
C2 C1 N1 Co1 171.2(10)
C3 C4 N1 C1 -0.4(13)
C5 C4 N1 C1 177.7(10)
C3 C4 N1 Co1 -174.0(8)
C5 C4 N1 Co1 4.2(12)
O1 C5 N2 C6 7.3(18)
C4 C5 N2 C6 -173.8(10)
O1 C5 N2 Co1 -177.4(9)
C4 C5 N2 Co1 1.5(12)
C11 C6 N2 C5 175.1(10)
C7 C6 N2 C5 -3.3(18)
C11 C6 N2 Co1 -0.3(12)
C7 C6 N2 Co1 -178.7(9)
O2 C12 N3 C11 -7.8(18)
C13 C12 N3 C11 174.0(10)
O2 C12 N3 Co1 -177.5(10)
C13 C12 N3 Co1 4.3(12)
C6 C11 N3 C12 -170.4(10)
C10 C11 N3 C12 11.1(16)
C6 C11 N3 Co1 -0.4(11)
C10 C11 N3 Co1 -178.9(8)
C15 C16 N4 C13 1.5(14)
C15 C16 N4 Co1 -171.3(11)
C14 C13 N4 C16 -1.5(13)
C12 C13 N4 C16 178.9(10)
C14 C13 N4 Co1 173.8(8)
C12 C13 N4 Co1 -5.8(12)
C24 C23 N5 C18 177.3(9)
C24 C23 N5 C19 -60.6(12)
C24 C23 N5 C22 58.4(12)
C17 C18 N5 C23 65.6(13)
C17 C18 N5 C19 -55.4(14)
C17 C18 N5 C22 -174.1(11)
C20 C19 N5 C23 -175.8(11)
C20 C19 N5 C18 -54.7(15)
C20 C19 N5 C22 63.9(15)
C21 C22 N5 C23 48.3(14)
C21 C22 N5 C18 -71.5(13)
C21 C22 N5 C19 168.0(11)
C12 N3 Co1 N2 171.0(9)
C11 N3 Co1 N2 0.2(7)
C12 N3 Co1 N4 -6.3(8)
C11 N3 Co1 N4 -177.1(8)
C12 N3 Co1 N1 151(2)
C11 N3 Co1 N1 -20(3)
C5 N2 Co1 N3 -175.7(9)
C6 N2 Co1 N3 0.0(8)
C5 N2 Co1 N4 -160(2)
C6 N2 Co1 N4 15(3)
C5 N2 Co1 N1 0.5(8)
C6 N2 Co1 N1 176.3(8)
C16 N4 Co1 N3 179.0(15)
C13 N4 Co1 N3 6.5(8)
C16 N4 Co1 N2 164(2)
C13 N4 Co1 N2 -9(3)
C16 N4 Co1 N1 3.3(15)
C13 N4 Co1 N1 -169.2(8)
C1 N1 Co1 N3 -153(2)
C4 N1 Co1 N3 17(3)
C1 N1 Co1 N2 -172.9(13)
C4 N1 Co1 N2 -2.6(8)
C1 N1 Co1 N4 3.7(14)
C4 N1 Co1 N4 174.1(8)
